data_2202031
loop_
_publ_author_name
'Stomberg, Rolf'
'Langer, Vratislav'
'Li, Shiming'
'Lundquist, Knut'

_publ_section_title
;
 (<i>Z</i>)-\a-Chloromethyl-3,3',4,4'-tetramethoxystilbene
;
_journal_issue 4
_journal_name_full 'Acta Crystallographica Section E'
_journal_page_first o583
_journal_page_last o585
_journal_paper_doi 10.1107/S1600536803006536
_journal_volume 59
_journal_year 2003
_chemical_formula_iupac 'C19 H21 Cl O4'
_chemical_formula_moiety 'C19 H21 Cl O4'
_chemical_formula_sum 'C19 H21 Cl O4'
_chemical_formula_weight 348.81
_chemical_name_systematic
;
(Z)-\a-Chloromethyl-3,3'4,4'-tetramethoxystilbene
;
_space_group_IT_number 2
_symmetry_cell_setting triclinic
_symmetry_space_group_name_Hall '-P 1'
_symmetry_space_group_name_H-M 'P -1'
_atom_sites_solution_hydrogens geom
_atom_sites_solution_primary direct
_atom_sites_solution_secondary difmap
_audit_creation_method SHELXL-97
_cell_angle_alpha 104.6200(10)
_cell_angle_beta 108.4410(10)
_cell_angle_gamma 109.6920(10)
_cell_formula_units_Z 2
_cell_length_a 9.25610(10)
_cell_length_b 10.0669(2)
_cell_length_c 11.5351(2)
_cell_measurement_reflns_used 5499
_cell_measurement_temperature 173(2)
_cell_measurement_theta_max 31.53
_cell_measurement_theta_min 2.35
_cell_volume 879.06(3)
_computing_cell_refinement 'SAINT (Siemens, 1995)'
_computing_data_collection 'SMART (Siemens, 1995)'
_computing_data_reduction 'SAINT and SADABS (Sheldrick, 2002)'
_computing_molecular_graphics 'DIAMOND (Brandenburg, 2000)'
_computing_publication_material SHELXTL
_computing_structure_refinement SHELXTL
_computing_structure_solution 'SHELXTL (Bruker, 1997)'
_diffrn_ambient_temperature 173(2)
_diffrn_measured_fraction_theta_full 0.983
_diffrn_measured_fraction_theta_max 0.983
_diffrn_measurement_device_type 'Siemens SMART CCD area-detector'
_diffrn_measurement_method \w
_diffrn_radiation_monochromator graphite
_diffrn_radiation_source 'fine-focus sealed tube'
_diffrn_radiation_type MoK\a
_diffrn_radiation_wavelength 0.71073
_diffrn_reflns_av_R_equivalents 0.0216
_diffrn_reflns_av_sigmaI/netI 0.0236
_diffrn_reflns_limit_h_max 13
_diffrn_reflns_limit_h_min -13
_diffrn_reflns_limit_k_max 14
_diffrn_reflns_limit_k_min -14
_diffrn_reflns_limit_l_max 16
_diffrn_reflns_limit_l_min -16
_diffrn_reflns_number 14932
_diffrn_reflns_theta_full 31.53
_diffrn_reflns_theta_max 31.53
_diffrn_reflns_theta_min 2.35
_diffrn_standards_decay_% none
_diffrn_standards_number 0
_exptl_absorpt_coefficient_mu 0.237
_exptl_absorpt_correction_T_max 0.9587
_exptl_absorpt_correction_T_min 0.8869
_exptl_absorpt_correction_type multi-scan
_exptl_absorpt_process_details '(SADABS; Sheldrick, 2002)'
_exptl_crystal_colour colourless
_exptl_crystal_density_diffrn 1.318
_exptl_crystal_density_method 'not measured'
_exptl_crystal_description prism
_exptl_crystal_F_000 368
_exptl_crystal_size_max 0.52
_exptl_crystal_size_mid 0.40
_exptl_crystal_size_min 0.18
_refine_diff_density_max 0.425
_refine_diff_density_min -0.378
_refine_ls_extinction_method none
_refine_ls_goodness_of_fit_ref 1.018
_refine_ls_hydrogen_treatment constr
_refine_ls_matrix_type full
_refine_ls_number_parameters 242
_refine_ls_number_reflns 5768
_refine_ls_number_restraints 0
_refine_ls_restrained_S_all 1.018
_refine_ls_R_factor_all 0.0471
_refine_ls_R_factor_gt 0.0384
_refine_ls_shift/su_max 0.001
_refine_ls_shift/su_mean 0.000
_refine_ls_structure_factor_coef Fsqd
_refine_ls_weighting_details 'calc w = 1/[\s^2^(Fo^2^)+(0.0623P)^2^+0.1791P] where P = (Fo^2^+2Fc^2^)/3'
_refine_ls_weighting_scheme calc
_refine_ls_wR_factor_gt 0.1058
_refine_ls_wR_factor_ref 0.1130
_reflns_number_gt 4859
_reflns_number_total 5768
_reflns_threshold_expression I>2\s(I)
_cod_data_source_file lh6052.cif
_cod_data_source_block Ib
_cod_depositor_comments
;
The following automatic conversions were performed:
'_symmetry_cell_setting' value 'Triclinic' changed to 'triclinic'
according to '/home/saulius/struct/CIF-dictionaries/cif_core.dic'
dictionary named 'cif_core.dic' version 2.4.1 from 2010-06-29.

Automatic conversion script
Id: cif_fix_enum 1527 2010-12-29 10:47:43Z saulius 

The following automatic conversions were performed:

'_symmetry_cell_setting' value 'Triclinic' changed to 'triclinic'
according to /home/saulius/struct/CIF-dictionaries/cif_core.dic
dictionary named 'cif_core.dic' version 2.4.1 from 2010-06-29.

Automatic conversion script
Id: cif_fix_values 1715 2011-07-08 13:25:40Z adriana 
;
_cod_database_code 2202031
_cod_database_fobs_code 2202031

loop_
_symmetry_equiv_pos_as_xyz
'x, y, z'
'-x, -y, -z'

loop_
_atom_site_label
_atom_site_fract_x
_atom_site_fract_y
_atom_site_fract_z
_atom_site_U_iso_or_equiv
_atom_site_adp_type
_atom_site_calc_flag
_atom_site_refinement_flags
_atom_site_occupancy
_atom_site_disorder_assembly
_atom_site_disorder_group
_atom_site_type_symbol
Cl1 0.92631(4) 0.58547(3) 0.29928(3) 0.03820(9) Uani d . 1 . . Cl
O1 0.38829(10) 0.13893(9) -0.07825(7) 0.02986(16) Uani d . 1 . . O
O2 0.25151(10) 0.05992(9) -0.33347(7) 0.03185(17) Uani d . 1 . . O
O3 1.14109(11) 1.24560(9) 0.28478(9) 0.03629(19) Uani d . 1 . . O
O4 1.46113(10) 1.31097(9) 0.38519(9) 0.03753(19) Uani d . 1 . . O
C1 0.66936(13) 0.49354(11) -0.09105(10) 0.02477(18) Uani d . 1 . . C
C2 0.60024(12) 0.39023(11) -0.03790(9) 0.02422(18) Uani d . 1 . . C
H2 0.6498 0.4187 0.0558 0.031(3) Uiso calc R 1 . . H
C3 0.46082(12) 0.24764(11) -0.12089(9) 0.02293(17) Uani d . 1 . . C
C4 0.38404(12) 0.20478(11) -0.26015(9) 0.02408(18) Uani d . 1 . . C
C5 0.44691(13) 0.30871(12) -0.31246(10) 0.02774(19) Uani d . 1 . . C
H5 0.3937 0.2821 -0.4057 0.042(4) Uiso calc R 1 . . H
C6 0.58815(13) 0.45226(12) -0.22848(10) 0.02774(19) Uani d . 1 . . C
H6 0.6295 0.5227 -0.2653 0.039(4) Uiso calc R 1 . . H
C7 0.82139(13) 0.64411(11) -0.00837(10) 0.02652(19) Uani d . 1 . . C
H7 0.8220 0.7234 -0.0390 0.031(3) Uiso calc R 1 . . H
C8 0.96001(13) 0.68578(11) 0.10461(10) 0.02549(18) Uani d . 1 . . C
C9 0.47107(17) 0.17140(14) 0.06002(11) 0.0368(2) Uani d . 1 . . C
H9A 0.5899 0.1904 0.0848 0.052(5) Uiso calc R 1 . . H
H9B 0.4115 0.0833 0.0773 0.050(4) Uiso calc R 1 . . H
H9C 0.4687 0.2629 0.1130 0.038(4) Uiso calc R 1 . . H
C10 0.1916(2) 0.00466(16) -0.47466(12) 0.0501(4) Uani d . 1 . . C
H10A 0.1447 0.0688 -0.5079 0.066(6) Uiso calc R 1 . . H
H10B 0.1022 -0.1022 -0.5165 0.072(6) Uiso calc R 1 . . H
H10C 0.2867 0.0094 -0.4967 0.055(5) Uiso calc R 1 . . H
C11 1.09651(12) 0.84807(11) 0.17693(10) 0.02483(18) Uani d . 1 . . C
C12 1.05068(12) 0.96931(11) 0.19178(10) 0.02496(18) Uani d . 1 . . C
H12 0.9334 0.9465 0.1541 0.027(3) Uiso calc R 1 . . H
C13 1.17530(13) 1.12196(11) 0.26097(10) 0.02643(19) Uani d . 1 . . C
C14 1.34966(13) 1.15711(12) 0.31643(10) 0.0282(2) Uani d . 1 . . C
C15 1.39521(13) 1.03838(13) 0.30004(11) 0.0308(2) Uani d . 1 . . C
H15 1.5126 1.0614 0.3354 0.048(4) Uiso calc R 1 . . H
C16 1.26938(13) 0.88464(12) 0.23169(11) 0.0298(2) Uani d . 1 . . C
H16 1.3023 0.8043 0.2226 0.034(4) Uiso calc R 1 . . H
C17 0.96556(17) 1.21325(14) 0.22613(16) 0.0440(3) Uani d . 1 . . C
H17A 0.9188 1.1659 0.1287 0.058(5) Uiso calc R 1 . . H
H17B 0.9563 1.3094 0.2528 0.065(5) Uiso calc R 1 . . H
H17C 0.9012 1.1424 0.2566 0.046(4) Uiso calc R 1 . . H
C18 1.63877(16) 1.35314(16) 0.44955(14) 0.0472(3) Uani d . 1 . . C
H18A 1.6577 1.3022 0.5110 0.048(4) Uiso calc R 1 . . H
H18B 1.7033 1.4651 0.4996 0.075(6) Uiso calc R 1 . . H
H18C 1.6774 1.3210 0.3823 0.062(5) Uiso calc R 1 . . H
C19 0.98628(14) 0.57325(12) 0.16213(11) 0.0295(2) Uani d . 1 . . C
H19A 1.1079 0.5950 0.1949 0.043(4) Uiso calc R 1 . . H
H19B 0.9164 0.4675 0.0916 0.036(4) Uiso calc R 1 . . H

loop_
_atom_site_aniso_label
_atom_site_aniso_U_11
_atom_site_aniso_U_22
_atom_site_aniso_U_33
_atom_site_aniso_U_12
_atom_site_aniso_U_13
_atom_site_aniso_U_23
Cl1 0.05197(18) 0.02781(13) 0.03007(14) 0.01506(12) 0.01622(12) 0.01111(10)
O1 0.0320(4) 0.0281(3) 0.0241(3) 0.0063(3) 0.0128(3) 0.0120(3)
O2 0.0305(4) 0.0270(4) 0.0221(3) 0.0016(3) 0.0087(3) 0.0056(3)
O3 0.0330(4) 0.0193(3) 0.0481(5) 0.0079(3) 0.0128(4) 0.0130(3)
O4 0.0278(4) 0.0269(4) 0.0378(4) -0.0009(3) 0.0055(3) 0.0131(3)
C1 0.0254(4) 0.0208(4) 0.0267(4) 0.0096(3) 0.0121(4) 0.0077(3)
C2 0.0251(4) 0.0231(4) 0.0215(4) 0.0091(3) 0.0107(3) 0.0064(3)
C3 0.0238(4) 0.0226(4) 0.0230(4) 0.0096(3) 0.0122(3) 0.0089(3)
C4 0.0229(4) 0.0229(4) 0.0227(4) 0.0081(3) 0.0096(3) 0.0074(3)
C5 0.0278(4) 0.0295(5) 0.0236(4) 0.0107(4) 0.0101(4) 0.0118(4)
C6 0.0290(5) 0.0256(4) 0.0288(5) 0.0110(4) 0.0126(4) 0.0135(4)
C7 0.0279(4) 0.0208(4) 0.0291(5) 0.0093(3) 0.0135(4) 0.0086(3)
C8 0.0266(4) 0.0205(4) 0.0287(4) 0.0104(3) 0.0138(4) 0.0074(3)
C9 0.0465(6) 0.0367(6) 0.0250(5) 0.0145(5) 0.0155(5) 0.0156(4)
C10 0.0513(8) 0.0411(7) 0.0227(5) -0.0034(6) 0.0091(5) 0.0032(5)
C11 0.0240(4) 0.0223(4) 0.0260(4) 0.0085(3) 0.0120(3) 0.0081(3)
C12 0.0229(4) 0.0209(4) 0.0273(4) 0.0069(3) 0.0101(3) 0.0096(3)
C13 0.0272(4) 0.0211(4) 0.0277(4) 0.0069(3) 0.0113(4) 0.0115(3)
C14 0.0255(4) 0.0256(4) 0.0253(4) 0.0031(4) 0.0096(4) 0.0116(4)
C15 0.0223(4) 0.0347(5) 0.0312(5) 0.0082(4) 0.0119(4) 0.0135(4)
C16 0.0261(5) 0.0296(5) 0.0332(5) 0.0123(4) 0.0142(4) 0.0111(4)
C17 0.0375(6) 0.0260(5) 0.0690(9) 0.0155(5) 0.0212(6) 0.0212(6)
C18 0.0262(5) 0.0436(7) 0.0430(7) -0.0028(5) 0.0071(5) 0.0105(6)
C19 0.0303(5) 0.0230(4) 0.0345(5) 0.0138(4) 0.0133(4) 0.0095(4)

loop_
_atom_type_symbol
_atom_type_description
_atom_type_scat_dispersion_real
_atom_type_scat_dispersion_imag
_atom_type_scat_source
C C 0.0033 0.0016 'International Tables Vol C Tables 4.2.6.8 and 6.1.1.4'
H H 0.0000 0.0000 'International Tables Vol C Tables 4.2.6.8 and 6.1.1.4'
O O 0.0106 0.0060 'International Tables Vol C Tables 4.2.6.8 and 6.1.1.4'
Cl Cl 0.1484 0.1585 'International Tables Vol C Tables 4.2.6.8 and 6.1.1.4'

loop_
_geom_angle_atom_site_label_1
_geom_angle_atom_site_label_2
_geom_angle_atom_site_label_3
_geom_angle
C3 O1 C9 117.06(8)
C4 O2 C10 116.49(9)
C13 O3 C17 116.71(8)
C14 O4 C18 117.65(10)
C6 C1 C2 118.44(9)
C6 C1 C7 118.40(9)
C2 C1 C7 123.15(9)
C3 C2 C1 120.70(9)
C3 C2 H2 119.6
C1 C2 H2 119.6
O1 C3 C2 124.59(8)
O1 C3 C4 115.14(8)
C2 C3 C4 120.27(8)
O2 C4 C5 125.05(9)
O2 C4 C3 115.69(8)
C5 C4 C3 119.26(9)
C4 C5 C6 120.30(9)
C4 C5 H5 119.8
C6 C5 H5 119.8
C5 C6 C1 120.91(9)
C5 C6 H6 119.5
C1 C6 H6 119.5
C8 C7 C1 129.40(9)
C8 C7 H7 115.3
C1 C7 H7 115.3
C7 C8 C11 120.60(9)
C7 C8 C19 122.58(9)
C11 C8 C19 116.81(9)
O1 C9 H9A 109.5
O1 C9 H9B 109.5
H9A C9 H9B 109.5
O1 C9 H9C 109.5
H9A C9 H9C 109.5
H9B C9 H9C 109.5
O2 C10 H10A 109.5
O2 C10 H10B 109.5
H10A C10 H10B 109.5
O2 C10 H10C 109.5
H10A C10 H10C 109.5
H10B C10 H10C 109.5
C16 C11 C12 118.56(9)
C16 C11 C8 122.03(9)
C12 C11 C8 119.41(9)
C13 C12 C11 120.69(9)
C13 C12 H12 119.7
C11 C12 H12 119.7
O3 C13 C12 124.19(9)
O3 C13 C14 115.67(9)
C12 C13 C14 120.09(9)
O4 C14 C15 125.49(10)
O4 C14 C13 115.14(10)
C15 C14 C13 119.37(9)
C14 C15 C16 120.43(9)
C14 C15 H15 119.8
C16 C15 H15 119.8
C11 C16 C15 120.85(10)
C11 C16 H16 119.6
C15 C16 H16 119.6
O3 C17 H17A 109.5
O3 C17 H17B 109.5
H17A C17 H17B 109.5
O3 C17 H17C 109.5
H17A C17 H17C 109.5
H17B C17 H17C 109.5
O4 C18 H18A 109.5
O4 C18 H18B 109.5
H18A C18 H18B 109.5
O4 C18 H18C 109.5
H18A C18 H18C 109.5
H18B C18 H18C 109.5
C8 C19 Cl1 111.00(7)
C8 C19 H19A 109.4
Cl1 C19 H19A 109.4
C8 C19 H19B 109.4
Cl1 C19 H19B 109.4
H19A C19 H19B 108.0

loop_
_geom_bond_atom_site_label_1
_geom_bond_atom_site_label_2
_geom_bond_site_symmetry_2
_geom_bond_distance
_geom_bond_publ_flag
Cl1 C19 . 1.8246(12) ?
O1 C3 . 1.3696(11) ?
O1 C9 . 1.4257(13) ?
O2 C4 . 1.3646(11) ?
O2 C10 . 1.4257(14) ?
O3 C13 . 1.3686(13) ?
O3 C17 . 1.4284(15) ?
O4 C14 . 1.3703(12) ?
O4 C18 . 1.4259(16) ?
C1 C6 . 1.3978(14) ?
C1 C2 . 1.4102(13) ?
C1 C7 . 1.4735(13) ?
C2 C3 . 1.3851(13) ?
C2 H2 . 0.9500 ?
C3 C4 . 1.4118(13) ?
C4 C5 . 1.3884(14) ?
C5 C6 . 1.3982(14) ?
C5 H5 . 0.9500 ?
C6 H6 . 0.9500 ?
C7 C8 . 1.3507(14) ?
C7 H7 . 0.9500 ?
C8 C11 . 1.4885(13) ?
C8 C19 . 1.4985(14) ?
C9 H9A . 0.9800 ?
C9 H9B . 0.9800 ?
C9 H9C . 0.9800 ?
C10 H10A . 0.9800 ?
C10 H10B . 0.9800 ?
C10 H10C . 0.9800 ?
C11 C16 . 1.3932(14) ?
C11 C12 . 1.4102(14) ?
C12 C13 . 1.3903(13) ?
C12 H12 . 0.9500 ?
C13 C14 . 1.4096(15) ?
C14 C15 . 1.3850(16) ?
C15 C16 . 1.4006(15) ?
C15 H15 . 0.9500 ?
C16 H16 . 0.9500 ?
C17 H17A . 0.9800 ?
C17 H17B . 0.9800 ?
C17 H17C . 0.9800 ?
C18 H18A . 0.9800 ?
C18 H18B . 0.9800 ?
C18 H18C . 0.9800 ?
C19 H19A . 0.9900 ?
C19 H19B . 0.9900 ?

loop_
_geom_hbond_atom_site_label_D
_geom_hbond_atom_site_label_H
_geom_hbond_atom_site_label_A
_geom_hbond_site_symmetry_A
_geom_hbond_distance_DH
_geom_hbond_distance_HA
_geom_hbond_distance_DA
_geom_hbond_angle_DHA
C2 H2 Cl1 . 0.95 2.73 3.5800(10) 150
C12 H12 O1 2_665 0.95 2.57 3.5130(13) 170
C17 H17B Cl1 1_565 0.98 2.82 3.7947(12) 173
C17 H17C O2 2_665 0.98 2.59 3.5640(16) 174

loop_
_geom_torsion_atom_site_label_1
_geom_torsion_atom_site_label_2
_geom_torsion_atom_site_label_3
_geom_torsion_atom_site_label_4
_geom_torsion
C6 C1 C2 C3 3.52(14)
C7 C1 C2 C3 -177.57(9)
C9 O1 C3 C2 -4.98(15)
C9 O1 C3 C4 174.42(9)
C1 C2 C3 O1 178.30(9)
C1 C2 C3 C4 -1.07(14)
C10 O2 C4 C5 9.86(16)
C10 O2 C4 C3 -169.56(11)
O1 C3 C4 O2 -1.71(13)
C2 C3 C4 O2 177.72(9)
O1 C3 C4 C5 178.83(9)
C2 C3 C4 C5 -1.74(14)
O2 C4 C5 C6 -177.37(10)
C3 C4 C5 C6 2.03(15)
C4 C5 C6 C1 0.48(16)
C2 C1 C6 C5 -3.23(15)
C7 C1 C6 C5 177.80(9)
C6 C1 C7 C8 -148.25(11)
C2 C1 C7 C8 32.84(16)
C1 C7 C8 C11 -176.75(9)
C1 C7 C8 C19 4.24(17)
C7 C8 C11 C16 -138.81(11)
C19 C8 C11 C16 40.25(14)
C7 C8 C11 C12 41.63(14)
C19 C8 C11 C12 -139.31(10)
C16 C11 C12 C13 -0.77(15)
C8 C11 C12 C13 178.80(9)
C17 O3 C13 C12 -4.36(16)
C17 O3 C13 C14 178.12(10)
C11 C12 C13 O3 -176.96(10)
C11 C12 C13 C14 0.45(15)
C18 O4 C14 C15 -2.36(16)
C18 O4 C14 C13 176.73(10)
O3 C13 C14 O4 -0.86(13)
C12 C13 C14 O4 -178.48(9)
O3 C13 C14 C15 178.29(9)
C12 C13 C14 C15 0.67(15)
O4 C14 C15 C16 177.60(10)
C13 C14 C15 C16 -1.45(15)
C12 C11 C16 C15 -0.01(15)
C8 C11 C16 C15 -179.57(10)
C14 C15 C16 C11 1.13(16)
C7 C8 C19 Cl1 -99.79(10)
C11 C8 C19 Cl1 81.17(10)

loop_
_cod_related_entry_id
_cod_related_entry_database
_cod_related_entry_code
1 ChemSpider 21175009
